data_2105499
loop_
_publ_author_name
'Ebihara, Masahiro'
'Fuma, Yasuhiro'

_publ_section_title
;
 Two- and three-dimensional assembled structures constructed from
 amidate-bridged paddlewheel complexes with group 6 oxometallate ions
;
_journal_issue 5
_journal_name_full 'Acta Crystallographica Section B'
_journal_page_first 480
_journal_page_last 489
_journal_paper_doi 10.1107/S2052519213024068
_journal_volume 69
_journal_year 2013
_chemical_formula_moiety 'C16 H32 N8 O12 Rh4 W'
_chemical_formula_sum 'C16 H32 N8 O12 Rh4 W'
_chemical_formula_weight 1123.99
_space_group_IT_number 88
_symmetry_cell_setting tetragonal
_symmetry_space_group_name_Hall '-I 4ad'
_symmetry_space_group_name_H-M 'I 41/a :2'
_atom_sites_solution_hydrogens geom
_atom_sites_solution_primary direct
_atom_sites_solution_secondary difmap
_audit_creation_method SHELXL-97
_cell_angle_alpha 90.00
_cell_angle_beta 90.00
_cell_angle_gamma 90.00
_cell_formula_units_Z 4
_cell_length_a 9.5905(8)
_cell_length_b 9.5905(8)
_cell_length_c 29.625(3)
_cell_measurement_reflns_used 2607
_cell_measurement_temperature 296(2)
_cell_measurement_theta_max 27.5
_cell_measurement_theta_min 3.0
_cell_volume 2724.8(4)
_computing_cell_refinement CrystalClear
_computing_data_collection 'CrystalClear (Molecular Structure Corporation & Rigaku Corporation, 2001)'
_computing_data_reduction CrystalClear
_computing_molecular_graphics 'ORTEPII (Johnson, 1976)'
_computing_publication_material 'Yadokari-XG 2009 (Wakita, Nemoto et al., 2009)'
_computing_structure_refinement 'SHELXL-97 (Sheldrick, 2008)'
_computing_structure_solution 'SIR97 (Altomare et al., 1999)'
_diffrn_ambient_temperature 296(2)
_diffrn_detector_area_resol_mean 14.62
_diffrn_measured_fraction_theta_full 0.998
_diffrn_measured_fraction_theta_max 0.998
_diffrn_measurement_device_type 'Rigaku/MSC Mercury CCD'
_diffrn_measurement_method \w
_diffrn_radiation_monochromator graphite
_diffrn_radiation_type MoK\a
_diffrn_radiation_wavelength 0.71069
_diffrn_reflns_av_R_equivalents 0.0796
_diffrn_reflns_av_sigmaI/netI 0.0552
_diffrn_reflns_limit_h_max 12
_diffrn_reflns_limit_h_min -10
_diffrn_reflns_limit_k_max 10
_diffrn_reflns_limit_k_min -12
_diffrn_reflns_limit_l_max 38
_diffrn_reflns_limit_l_min -24
_diffrn_reflns_number 11140
_diffrn_reflns_theta_full 27.48
_diffrn_reflns_theta_max 27.48
_diffrn_reflns_theta_min 3.30
_exptl_absorpt_coefficient_mu 6.652
_exptl_absorpt_correction_T_max 0.8007
_exptl_absorpt_correction_T_min 0.6723
_exptl_absorpt_correction_type integration
_exptl_absorpt_process_details '(Higashi, 1999)'
_exptl_crystal_colour Brown
_exptl_crystal_density_diffrn 2.740
_exptl_crystal_density_method 'not measured'
_exptl_crystal_description Block
_exptl_crystal_F_000 2136
_exptl_crystal_size_max 0.05
_exptl_crystal_size_mid 0.03
_exptl_crystal_size_min 0.03
_refine_diff_density_max 0.859
_refine_diff_density_min -0.633
_refine_ls_extinction_method none
_refine_ls_goodness_of_fit_ref 1.234
_refine_ls_hydrogen_treatment constr
_refine_ls_matrix_type full
_refine_ls_number_parameters 95
_refine_ls_number_reflns 1566
_refine_ls_number_restraints 0
_refine_ls_restrained_S_all 1.234
_refine_ls_R_factor_all 0.0759
_refine_ls_R_factor_gt 0.0504
_refine_ls_shift/su_max 0.000
_refine_ls_shift/su_mean 0.000
_refine_ls_structure_factor_coef Fsqd
_refine_ls_weighting_details 'calc w=1/[\s^2^(Fo^2^)+(0.0229P)^2^+17.8895P] where P=(Fo^2^+2Fc^2^)/3'
_refine_ls_weighting_scheme calc
_refine_ls_wR_factor_gt 0.0771
_refine_ls_wR_factor_ref 0.0816
_reflns_number_gt 1265
_reflns_number_total 1566
_reflns_threshold_expression ' I>2\s(I)'
_cod_data_source_file ry5054.cif
_cod_data_source_block III
_cod_original_sg_symbol_H-M 'I 41/a'
_cod_database_code 2105499

loop_
_symmetry_equiv_pos_as_xyz
'x, y, z'
'-x, -y+1/2, z'
'-y+3/4, x+1/4, z+1/4'
'y+1/4, -x+1/4, z+1/4'
'x+1/2, y+1/2, z+1/2'
'-x+1/2, -y+1, z+1/2'
'-y+5/4, x+3/4, z+3/4'
'y+3/4, -x+3/4, z+3/4'
'-x, -y, -z'
'x, y-1/2, -z'
'y-3/4, -x-1/4, -z-1/4'
'-y-1/4, x-1/4, -z-1/4'
'-x+1/2, -y+1/2, -z+1/2'
'x+1/2, y, -z+1/2'
'y-1/4, -x+1/4, -z+1/4'
'-y+1/4, x+1/4, -z+1/4'

loop_
_atom_site_type_symbol
_atom_site_label
_atom_site_fract_x
_atom_site_fract_y
_atom_site_fract_z
_atom_site_U_iso_or_equiv
_atom_site_adp_type
_atom_site_calc_flag
_atom_site_refinement_flags
_atom_site_occupancy
_atom_site_symmetry_multiplicity
Rh Rh1 0.37426(6) 0.25739(6) 0.16970(2) 0.01719(17) Uani d . 1 1
W W1 0.0000 0.2500 0.1250 0.02068(19) Uani d S 1 4
N N1 0.6203(6) 0.3954(6) 0.1256(2) 0.0210(14) Uani d . 1 1
H H1 0.6985 0.4299 0.1167 0.025 Uiso calc R 1 1
O O1 0.3858(5) 0.4027(5) 0.11985(19) 0.0226(12) Uani d . 1 1
N N2 0.6201(6) 0.3777(6) 0.2211(2) 0.0214(16) Uani d . 1 1
H H2 0.6969 0.3987 0.2345 0.026 Uiso calc R 1 1
O O2 0.3856(5) 0.4126(5) 0.21632(19) 0.0240(13) Uani d . 1 1
O O3 0.1451(6) 0.2770(6) 0.1608(2) 0.0323(15) Uani d . 1 1
C C1 0.5056(8) 0.4483(8) 0.1086(3) 0.0212(17) Uani d . 1 1
C C2 0.5087(10) 0.5597(9) 0.0729(3) 0.041(3) Uani d . 1 1
H H3 0.4833 0.5199 0.0443 0.061 Uiso calc R 1 1
H H4 0.6009 0.5981 0.0710 0.061 Uiso calc R 1 1
H H5 0.4439 0.6321 0.0806 0.061 Uiso calc R 1 1
C C3 0.5058(9) 0.4346(8) 0.2351(3) 0.0223(18) Uani d . 1 1
C C4 0.5073(10) 0.5344(9) 0.2743(3) 0.037(2) Uani d . 1 1
H H6 0.5020 0.6283 0.2633 0.055 Uiso calc R 1 1
H H7 0.5921 0.5225 0.2911 0.055 Uiso calc R 1 1
H H8 0.4289 0.5159 0.2935 0.055 Uiso calc R 1 1

loop_
_atom_site_aniso_label
_atom_site_aniso_U_11
_atom_site_aniso_U_22
_atom_site_aniso_U_33
_atom_site_aniso_U_12
_atom_site_aniso_U_13
_atom_site_aniso_U_23
Rh1 0.0117(3) 0.0183(3) 0.0216(4) -0.0002(2) 0.0003(3) -0.0003(3)
W1 0.0148(2) 0.0148(2) 0.0324(4) 0.000 0.000 0.000
N1 0.015(3) 0.021(3) 0.027(4) -0.004(2) 0.000(3) -0.001(3)
O1 0.022(3) 0.023(3) 0.023(3) 0.001(2) -0.001(2) 0.009(3)
N2 0.013(3) 0.027(4) 0.025(4) 0.002(3) -0.006(3) -0.005(3)
O2 0.020(3) 0.020(3) 0.031(4) 0.003(2) 0.001(3) -0.002(3)
O3 0.013(3) 0.041(4) 0.043(4) 0.000(2) -0.002(3) -0.001(3)
C1 0.021(4) 0.020(4) 0.023(5) -0.001(3) 0.001(4) 0.002(3)
C2 0.037(5) 0.028(5) 0.057(7) 0.005(4) 0.008(5) 0.018(5)
C3 0.032(5) 0.020(4) 0.014(4) -0.005(3) 0.002(4) 0.003(3)
C4 0.048(6) 0.032(5) 0.030(6) -0.005(4) -0.005(5) -0.009(4)

loop_
_atom_type_symbol
_atom_type_description
_atom_type_scat_dispersion_real
_atom_type_scat_dispersion_imag
_atom_type_scat_source
C C 0.0033 0.0016 'International Tables Vol C Tables 4.2.6.8 and 6.1.1.4'
H H 0.0000 0.0000 'International Tables Vol C Tables 4.2.6.8 and 6.1.1.4'
N N 0.0061 0.0033 'International Tables Vol C Tables 4.2.6.8 and 6.1.1.4'
O O 0.0106 0.0060 'International Tables Vol C Tables 4.2.6.8 and 6.1.1.4'
Rh Rh -1.1178 0.9187 'International Tables Vol C Tables 4.2.6.8 and 6.1.1.4'
W W -0.8490 6.8722 'International Tables Vol C Tables 4.2.6.8 and 6.1.1.4'

loop_
_geom_angle_atom_site_label_1
_geom_angle_atom_site_label_2
_geom_angle_atom_site_label_3
_geom_angle_site_symmetry_1
_geom_angle_site_symmetry_3
_geom_angle
_geom_angle_publ_flag
N1 Rh1 N2 2_655 2_655 91.3(3) ?
N1 Rh1 O2 2_655 . 175.3(2) ?
N2 Rh1 O2 2_655 . 87.4(2) ?
N1 Rh1 O1 2_655 . 91.5(2) ?
N2 Rh1 O1 2_655 . 174.5(2) ?
O2 Rh1 O1 . . 89.4(2) ?
N1 Rh1 O3 2_655 . 90.6(2) ?
N2 Rh1 O3 2_655 . 99.9(2) ?
O2 Rh1 O3 . . 94.1(2) ?
O1 Rh1 O3 . . 84.8(2) ?
N1 Rh1 Rh1 2_655 2_655 85.98(17) ?
N2 Rh1 Rh1 2_655 2_655 86.27(17) ?
O2 Rh1 Rh1 . 2_655 89.41(14) ?
O1 Rh1 Rh1 . 2_655 89.20(14) ?
O3 Rh1 Rh1 . 2_655 173.05(16) y
O3 W1 O3 . 2 106.3(4) y
O3 W1 O3 15 16 106.3(4) ?
O3 W1 O3 15 . 111.1(2) y
O3 W1 O3 16 . 111.1(2) ?
O3 W1 O3 15 2 111.1(2) ?
O3 W1 O3 16 2 111.1(2) ?
C1 N1 Rh1 . 2_655 124.4(5) ?
C1 N1 H1 . . 117.8 ?
Rh1 N1 H1 2_655 . 117.8 ?
C1 O1 Rh1 . . 118.3(5) ?
C3 N2 Rh1 . 2_655 122.7(5) ?
C3 N2 H2 . . 118.6 ?
Rh1 N2 H2 2_655 . 118.6 ?
C3 O2 Rh1 . . 117.2(5) ?
W1 O3 Rh1 . . 146.8(3) y
O1 C1 N1 . . 121.7(7) ?
O1 C1 C2 . . 116.5(7) ?
N1 C1 C2 . . 121.8(7) ?
C1 C2 H3 . . 109.5 ?
C1 C2 H4 . . 109.5 ?
H3 C2 H4 . . 109.5 ?
C1 C2 H5 . . 109.5 ?
H3 C2 H5 . . 109.5 ?
H4 C2 H5 . . 109.5 ?
N2 C3 O2 . . 123.2(7) ?
N2 C3 C4 . . 120.5(8) ?
O2 C3 C4 . . 116.3(7) ?
C3 C4 H6 . . 109.5 ?
C3 C4 H7 . . 109.5 ?
H6 C4 H7 . . 109.5 ?
C3 C4 H8 . . 109.5 ?
H6 C4 H8 . . 109.5 ?
H7 C4 H8 . . 109.5 ?

loop_
_geom_bond_atom_site_label_1
_geom_bond_atom_site_label_2
_geom_bond_site_symmetry_2
_geom_bond_distance
_geom_bond_publ_flag
Rh1 N1 2_655 1.965(7) y
Rh1 N2 2_655 2.000(6) y
Rh1 O2 . 2.033(5) y
Rh1 O1 . 2.034(5) y
Rh1 O3 . 2.221(5) y
Rh1 Rh1 2_655 2.4161(11) y
W1 O3 . 1.770(6) y
N1 C1 . 1.311(9) ?
N1 Rh1 2_655 1.965(7) ?
N1 H1 . 0.8600 ?
O1 C1 . 1.273(9) ?
N2 C3 . 1.292(9) ?
N2 Rh1 2_655 2.000(6) ?
N2 H2 . 0.8600 ?
O2 C3 . 1.298(9) ?
C1 C2 . 1.504(11) ?
C2 H3 . 0.9600 ?
C2 H4 . 0.9600 ?
C2 H5 . 0.9600 ?
C3 C4 . 1.505(10) ?
C4 H6 . 0.9600 ?
C4 H7 . 0.9600 ?
C4 H8 . 0.9600 ?

loop_
_geom_hbond_atom_site_label_D
_geom_hbond_atom_site_label_H
_geom_hbond_atom_site_label_A
_geom_hbond_site_symmetry_A
_geom_hbond_distance_DH
_geom_hbond_distance_HA
_geom_hbond_distance_DA
_geom_hbond_angle_DHA
N1 H1 O1 16_655 0.86 2.47 3.174(8) 139.7
N2 H2 O2 14 0.86 2.33 3.168(8) 165.3

loop_
_geom_torsion_atom_site_label_1
_geom_torsion_atom_site_label_2
_geom_torsion_atom_site_label_3
_geom_torsion_atom_site_label_4
_geom_torsion_site_symmetry_1
_geom_torsion
N1 Rh1 O1 C1 2_655 -93.0(6)
O2 Rh1 O1 C1 . 82.4(6)
O3 Rh1 O1 C1 . 176.5(6)
Rh1 Rh1 O1 C1 2_655 -7.1(6)
N2 Rh1 O2 C3 2_655 75.4(5)
O1 Rh1 O2 C3 . -100.1(5)
O3 Rh1 O2 C3 . 175.1(5)
Rh1 Rh1 O2 C3 2_655 -10.9(5)
O3 W1 O3 Rh1 15 30.2(6)
O3 W1 O3 Rh1 16 -87.9(7)
O3 W1 O3 Rh1 2 151.1(7)
N1 Rh1 O3 W1 2_655 -24.9(6)
N2 Rh1 O3 W1 2_655 -116.4(6)
O2 Rh1 O3 W1 . 155.5(6)
O1 Rh1 O3 W1 . 66.5(6)
Rh1 O1 C1 N1 . 6.0(10)
Rh1 O1 C1 C2 . -177.7(6)
Rh1 N1 C1 O1 2_655 -0.3(11)
Rh1 N1 C1 C2 2_655 -176.4(6)
Rh1 N2 C3 O2 2_655 -2.0(11)
Rh1 N2 C3 C4 2_655 179.3(5)
Rh1 O2 C3 N2 . 10.2(10)
Rh1 O2 C3 C4 . -171.0(5)
